data_4306361
loop_
_publ_author_name
'Ghenadie Novitchi'
'Fabrice Riblet'
'Rosario Scopelliti'
'Lothar Helm'
'Aurelian Gulea'
'Andr\'e E. Merbach'

_publ_contact_author_address
;Ecole polytechnique f\'ed\'erale de Lausanne
Institut des sciences et ing\'enierie chimiques
EPFL SB ISIC LCIB
BCH 3108 (B\^at. BCH)
CH-1015 Lausanne
Switzerland
;
_publ_contact_author_email lothar.helm@epfl.ch
_publ_contact_author_fax '+41 21 693 98 71'
_publ_contact_author_name 'Lothar Helm'
_publ_contact_author_phone '+41 21 693 98 75'
_publ_section_title
;
Mechanism of Pyridine-Ligand Exchanges at the Different Labile Sites of
3d Heterometallic and Mixed Valence \m3-oxo Trinuclear Clusters
;
_journal_name_full 'Inorganic Chemistry'
_journal_page_first 10587
_journal_page_last 10599
_journal_paper_doi 10.1021/ic801206m
_journal_volume 47
_journal_year 2008
_chemical_formula_sum 'C55.45 H58.05 Fe3 N6.65 O13'
_chemical_formula_weight 1193.19
_chemical_name_systematic
; 
 ? 
;
_space_group_IT_number 12
_symmetry_cell_setting monoclinic
_symmetry_space_group_name_Hall '-C 2y'
_symmetry_space_group_name_H-M 'C 1 2/m 1'
_atom_sites_solution_hydrogens geom
_atom_sites_solution_primary direct
_atom_sites_solution_secondary difmap
_audit_creation_method SHELXL-97
_cell_angle_alpha 90.00
_cell_angle_beta 98.642(2)
_cell_angle_gamma 90.00
_cell_formula_units_Z 4
_cell_length_a 20.3457(4)
_cell_length_b 26.1592(6)
_cell_length_c 11.1804(3)
_cell_measurement_reflns_used 13992
_cell_measurement_temperature 140(2)
_cell_measurement_theta_max 27.3977
_cell_measurement_theta_min 2.9330
_cell_volume 5883.0(2)
_computing_cell_refinement
; 
CrysAlis CCD, Oxford Diffraction Ltd., 
Version 1.171.32.5 (release 08-05-2007 CrysAlis171 .NET) 
(compiled May  8 2007,13:10:02) 
;
_computing_data_collection
; 
CrysAlis CCD, Oxford Diffraction Ltd., 
Version 1.171.32.5 (release 08-05-2007 CrysAlis171 .NET) 
(compiled May  8 2007,13:10:02) 
;
_computing_data_reduction
; 
CrysAlis CCD, Oxford Diffraction Ltd., 
Version 1.171.32.5 (release 08-05-2007 CrysAlis171 .NET) 
(compiled May  8 2007,13:10:02) 
;
_computing_molecular_graphics 'Bruker SHELXTL'
_computing_publication_material 'Bruker SHELXTL'
_computing_structure_refinement 'SHELXL-97 (Sheldrick, 1997)'
_computing_structure_solution 'SHELXS-97 (Sheldrick, 1990)'
_diffrn_ambient_temperature 140(2)
_diffrn_detector_area_resol_mean 8.2812
_diffrn_measured_fraction_theta_full 0.998
_diffrn_measured_fraction_theta_max 0.998
_diffrn_measurement_device_type 'Oxford Diffraction, KM4/Sapphire CCD'
_diffrn_measurement_method 'phi and omega scans'
_diffrn_radiation_monochromator graphite
_diffrn_radiation_source 'fine-focus sealed tube'
_diffrn_radiation_type MoK\a
_diffrn_radiation_wavelength 0.71073
_diffrn_reflns_av_R_equivalents 0.0290
_diffrn_reflns_av_sigmaI/netI 0.0212
_diffrn_reflns_limit_h_max 23
_diffrn_reflns_limit_h_min -24
_diffrn_reflns_limit_k_max 31
_diffrn_reflns_limit_k_min -31
_diffrn_reflns_limit_l_max 13
_diffrn_reflns_limit_l_min -13
_diffrn_reflns_number 23873
_diffrn_reflns_theta_full 25.03
_diffrn_reflns_theta_max 25.03
_diffrn_reflns_theta_min 2.94
_exptl_absorpt_coefficient_mu 0.795
_exptl_absorpt_correction_T_max 1.00000
_exptl_absorpt_correction_T_min 0.76026
_exptl_absorpt_correction_type multi-scan
_exptl_absorpt_process_details
; 
CrysAlis RED, Oxford Diffraction Ltd., 
Version 1.171.32.5 (release 08-05-2007 CrysAlis171 .NET) 
(compiled May  8 2007,13:10:02) 
Empirical absorption correction using spherical harmonics, 
 implemented in SCALE3 ABSPACK scaling algorithm. 
;
_exptl_crystal_colour brown
_exptl_crystal_density_diffrn 1.347
_exptl_crystal_density_method 'not measured'
_exptl_crystal_description prismatic
_exptl_crystal_F_000 2477
_exptl_crystal_size_max 0.50
_exptl_crystal_size_mid 0.40
_exptl_crystal_size_min 0.22
_refine_diff_density_max 0.521
_refine_diff_density_min -0.505
_refine_diff_density_rms 0.061
_refine_ls_extinction_method none
_refine_ls_goodness_of_fit_ref 1.111
_refine_ls_hydrogen_treatment riding
_refine_ls_matrix_type full
_refine_ls_number_parameters 537
_refine_ls_number_reflns 5323
_refine_ls_number_restraints 96
_refine_ls_restrained_S_all 1.108
_refine_ls_R_factor_all 0.0595
_refine_ls_R_factor_gt 0.0395
_refine_ls_shift/su_max 0.001
_refine_ls_shift/su_mean 0.000
_refine_ls_structure_factor_coef Fsqd
_refine_ls_weighting_details 'calc w=1/[\s^2^(Fo^2^)+(0.0438P)^2^+15.3482P] where P=(Fo^2^+2Fc^2^)/3'
_refine_ls_weighting_scheme calc
_refine_ls_wR_factor_gt 0.0928
_refine_ls_wR_factor_ref 0.1130
_reflns_number_gt 4188
_reflns_number_total 5323
_reflns_threshold_expression >2sigma(I)
_cod_data_source_file ic801206m_si_002_3.cif
_cod_data_source_block 2
_cod_depositor_comments
;
The following automatic conversions were performed:
'_symmetry_cell_setting' value 'Monoclinic' changed to 'monoclinic'
according to '/home/saulius/struct/CIF-dictionaries/cif_core.dic'
dictionary named 'cif_core.dic' version 2.4.1 from 2010-06-29.

Automatic conversion script
Id: cif_fix_enum 1527 2010-12-29 10:47:43Z saulius 
;
_cod_database_code 4306361

loop_
_symmetry_equiv_pos_as_xyz
'x, y, z'
'-x, y, -z'
'x+1/2, y+1/2, z'
'-x+1/2, y+1/2, -z'
'-x, -y, -z'
'x, -y, z'
'-x+1/2, -y+1/2, -z'
'x+1/2, -y+1/2, z'

loop_
_atom_site_label
_atom_site_type_symbol
_atom_site_fract_x
_atom_site_fract_y
_atom_site_fract_z
_atom_site_U_iso_or_equiv
_atom_site_adp_type
_atom_site_occupancy
_atom_site_symmetry_multiplicity
_atom_site_calc_flag
_atom_site_refinement_flags
_atom_site_disorder_assembly
_atom_site_disorder_group
Fe1 Fe 0.15939(3) 0.0000 0.28674(5) 0.02487(15) Uani 1 2 d S . .
Fe2 Fe 0.303391(19) -0.062039(16) 0.32565(4) 0.03149(13) Uani 1 1 d . . .
O1 O 0.15299(10) -0.05582(8) 0.1491(2) 0.0447(6) Uani 1 1 d . A .
O2 O 0.25153(11) -0.09524(9) 0.1789(2) 0.0552(7) Uani 1 1 d . A .
O5 O 0.37271(10) -0.04243(8) 0.21788(19) 0.0366(5) Uani 1 1 d . A .
O3A O 0.1490(6) -0.0634(4) 0.4028(10) 0.037(2) Uani 0.50 1 d P A 1
O4A O 0.2433(5) -0.1065(3) 0.4178(9) 0.043(2) Uani 0.50 1 d P A 1
C25A C 0.1848(4) -0.1001(3) 0.4393(8) 0.0430(19) Uani 0.50 1 d P A 1
C26A C 0.1578(4) -0.1417(4) 0.5121(11) 0.090(4) Uani 0.50 1 d P A 1
H26A H 0.1095 -0.1438 0.4894 0.135 Uiso 0.50 1 calc PR A 1
H26B H 0.1686 -0.1337 0.5985 0.135 Uiso 0.50 1 calc PR A 1
H26C H 0.1779 -0.1745 0.4956 0.135 Uiso 0.50 1 calc PR A 1
O3B O 0.1575(6) -0.0488(4) 0.4357(10) 0.036(2) Uani 0.50 1 d P A 2
O4B O 0.2562(5) -0.0904(3) 0.4543(9) 0.046(2) Uani 0.50 1 d P A 2
C25B C 0.1999(4) -0.0788(3) 0.4866(8) 0.042(2) Uani 0.50 1 d P A 2
C26B C 0.1851(4) -0.1065(4) 0.5989(7) 0.065(2) Uani 0.50 1 d P A 2
H26D H 0.1888 -0.1435 0.5874 0.097 Uiso 0.50 1 calc PR A 2
H26E H 0.1399 -0.0982 0.6128 0.097 Uiso 0.50 1 calc PR A 2
H26F H 0.2169 -0.0958 0.6689 0.097 Uiso 0.50 1 calc PR A 2
O6 O 0.37227(12) -0.04264(12) 0.4714(2) 0.0625(8) Uani 1 1 d . A .
O7 O 0.25986(12) 0.0000 0.3160(2) 0.0252(6) Uani 1 2 d S . .
N1 N 0.04947(9) 0.0014(2) 0.2606(2) 0.0266(9) Uani 1 2 d SG A -1
C1 C 0.01368(13) -0.01465(16) 0.1513(2) 0.0323(17) Uani 0.50 1 d PG A -1
H1 H 0.0364 -0.0250 0.0871 0.039 Uiso 0.50 1 calc PR A -1
C2 C -0.05538(13) -0.01555(16) 0.1359(2) 0.0316(15) Uani 0.50 1 d PG A -1
H2 H -0.0798 -0.0265 0.0612 0.038 Uiso 0.50 1 calc PR A -1
C3 C -0.08866(9) -0.0004(2) 0.2298(3) 0.0415(11) Uani 1 2 d SGU A -1
C4 C -0.05288(13) 0.01565(19) 0.3391(2) 0.044(2) Uani 0.50 1 d PG A -1
H4 H -0.0756 0.0260 0.4033 0.052 Uiso 0.50 1 calc PR A -1
C5 C 0.01619(13) 0.01655(18) 0.3545(2) 0.0382(17) Uani 0.50 1 d PG A -1
H5 H 0.0406 0.0275 0.4292 0.046 Uiso 0.50 1 calc PR A -1
C6 C -0.16323(12) 0.01357(18) 0.2126(3) 0.0290(17) Uani 0.50 1 d PG A -1
C7 C -0.19952(17) 0.0119(3) 0.0970(3) 0.074(5) Uani 0.50 1 d PG A -1
H7 H -0.1774 0.0066 0.0289 0.089 Uiso 0.50 1 calc PR A -1
C8 C -0.26815(16) 0.0180(4) 0.0808(3) 0.104(8) Uani 0.50 1 d PG A -1
H8 H -0.2930 0.0169 0.0018 0.125 Uiso 0.50 1 calc PR A -1
C9 C -0.30049(13) 0.0257(3) 0.1804(4) 0.074(3) Uani 0.50 1 d PG A -1
H9 H -0.3474 0.0299 0.1693 0.089 Uiso 0.50 1 calc PR A -1
C10 C -0.26420(17) 0.0274(2) 0.2960(3) 0.073(3) Uani 0.50 1 d PG A -1
H10 H -0.2863 0.0327 0.3640 0.088 Uiso 0.50 1 calc PR A -1
C11 C -0.19556(17) 0.0213(2) 0.3121(2) 0.053(2) Uani 0.50 1 d PG A -1
H11 H -0.1708 0.0224 0.3912 0.063 Uiso 0.50 1 calc PR A -1
N2 N 0.36057(13) -0.13494(11) 0.3352(3) 0.0503(8) Uani 1 1 d . A .
C12 C 0.42703(17) -0.13506(14) 0.3515(4) 0.0518(9) Uani 1 1 d . . .
H12 H 0.4499 -0.1040 0.3731 0.062 Uiso 1 1 calc R A .
C13 C 0.46365(18) -0.17836(15) 0.3382(4) 0.0644(11) Uani 1 1 d . A .
H13 H 0.5108 -0.1764 0.3495 0.077 Uiso 1 1 calc R . .
C14 C 0.4331(2) -0.22423(15) 0.3088(5) 0.0759(14) Uani 1 1 d . . .
C15 C 0.3640(2) -0.22451(16) 0.2941(6) 0.0930(19) Uani 1 1 d . A .
H15 H 0.3403 -0.2554 0.2751 0.112 Uiso 1 1 calc R . .
C16 C 0.3301(2) -0.17982(15) 0.3072(5) 0.0788(15) Uani 1 1 d . . .
H16 H 0.2829 -0.1808 0.2960 0.095 Uiso 1 1 calc R A .
C17A C 0.4678(3) -0.2738(3) 0.3091(9) 0.075(4) Uani 0.50 1 d PG A 1
C18A C 0.5313(4) -0.2787(3) 0.3740(9) 0.129(6) Uani 0.50 1 d PG A 1
H18A H 0.5488 -0.2526 0.4288 0.155 Uiso 0.50 1 calc PR A 1
C19A C 0.5693(4) -0.3217(3) 0.3587(11) 0.159(8) Uani 0.50 1 d PG A 1
H19A H 0.6127 -0.3250 0.4030 0.191 Uiso 0.50 1 calc PR A 1
C20A C 0.5437(5) -0.3599(3) 0.2785(11) 0.152(10) Uani 0.50 1 d PG A 1
H20A H 0.5696 -0.3893 0.2680 0.182 Uiso 0.50 1 calc PR A 1
C21A C 0.4801(5) -0.3550(3) 0.2136(9) 0.084(4) Uani 0.50 1 d PG A 1
H21A H 0.4626 -0.3811 0.1588 0.101 Uiso 0.50 1 calc PR A 1
C22A C 0.4422(4) -0.3120(3) 0.2289(8) 0.065(3) Uani 0.50 1 d PG A 1
H22A H 0.3988 -0.3087 0.1846 0.078 Uiso 0.50 1 calc PR A 1
C17B C 0.4738(4) -0.2681(3) 0.2643(9) 0.079(5) Uani 0.50 1 d PG A 2
C18B C 0.5274(3) -0.26284(19) 0.2014(7) 0.071(3) Uani 0.50 1 d PG A 2
H18B H 0.5406 -0.2298 0.1788 0.086 Uiso 0.50 1 calc PR A 2
C19B C 0.5617(3) -0.3058(2) 0.1717(8) 0.094(4) Uani 0.50 1 d PG A 2
H19B H 0.5983 -0.3022 0.1288 0.113 Uiso 0.50 1 calc PR A 2
C20B C 0.5423(4) -0.3541(2) 0.2049(11) 0.123(7) Uani 0.50 1 d PG A 2
H20B H 0.5658 -0.3835 0.1846 0.148 Uiso 0.50 1 calc PR A 2
C21B C 0.4888(5) -0.3594(2) 0.2677(12) 0.153(10) Uani 0.50 1 d PG A 2
H21B H 0.4756 -0.3925 0.2904 0.184 Uiso 0.50 1 calc PR A 2
C22B C 0.4545(4) -0.3164(3) 0.2974(11) 0.129(7) Uani 0.50 1 d PG A 2
H22B H 0.4178 -0.3201 0.3404 0.155 Uiso 0.50 1 calc PR A 2
C23 C 0.19300(17) -0.08849(15) 0.1235(4) 0.0605(11) Uani 1 1 d . . .
C24 C 0.1725(3) -0.1231(2) 0.0148(7) 0.140(3) Uani 1 1 d . A .
H24A H 0.1239 -0.1251 -0.0021 0.210 Uiso 1 1 calc R . .
H24B H 0.1908 -0.1574 0.0325 0.210 Uiso 1 1 calc R . .
H24C H 0.1895 -0.1091 -0.0558 0.210 Uiso 1 1 calc R . .
C27 C 0.39183(18) 0.0000 0.1849(3) 0.0289(9) Uani 1 2 d S . .
C28 C 0.4419(2) 0.0000 0.0983(4) 0.0428(11) Uani 1 2 d S A .
H28A H 0.4201 0.0103 0.0178 0.064 Uiso 0.50 1 calc PR . .
H28B H 0.4605 -0.0344 0.0941 0.064 Uiso 0.50 1 calc PR . .
H28C H 0.4778 0.0241 0.1268 0.064 Uiso 0.50 1 calc PR . .
C29 C 0.3916(2) 0.0000 0.5144(4) 0.0526(15) Uani 1 2 d S . .
C30 C 0.4421(2) 0.0000 0.6286(4) 0.0643(17) Uani 1 2 d S A .
H30A H 0.4446 -0.0343 0.6646 0.096 Uiso 0.50 1 calc PR . .
H30B H 0.4285 0.0246 0.6864 0.096 Uiso 0.50 1 calc PR . .
H30C H 0.4857 0.0097 0.6089 0.096 Uiso 0.50 1 calc PR . .
C31 C 0.6239(7) -0.1410(6) -0.0179(13) 0.090(4) Uani 0.65 1 d PU B 1
H31A H 0.5905 -0.1502 -0.0872 0.134 Uiso 0.65 1 calc PR B 1
H31B H 0.6514 -0.1710 0.0078 0.134 Uiso 0.65 1 calc PR B 1
H31C H 0.6521 -0.1135 -0.0412 0.134 Uiso 0.65 1 calc PR B 1
C32 C 0.5908(4) -0.1240(3) 0.0809(9) 0.088(2) Uani 0.65 1 d PU B 1
N3 N 0.5644(5) -0.1124(3) 0.1576(9) 0.132(3) Uani 0.65 1 d PU B 1
C33 C 0.6622(8) -0.1731(12) 0.3753(19) 0.131(8) Uani 0.55 1 d PU C 2
H33A H 0.6423 -0.1418 0.3373 0.197 Uiso 0.55 1 calc PR C 2
H33B H 0.6974 -0.1639 0.4417 0.197 Uiso 0.55 1 calc PR C 2
H33C H 0.6280 -0.1931 0.4072 0.197 Uiso 0.55 1 calc PR C 2
C34 C 0.6915(5) -0.2045(6) 0.2823(12) 0.097(4) Uani 0.55 1 d PU C 2
N4 N 0.7112(5) -0.2174(4) 0.1960(11) 0.116(3) Uani 0.55 1 d PU C 2
C35 C 0.652(2) -0.145(2) 0.332(4) 0.34(4) Uani 0.45 1 d PU D 3
H35A H 0.6411 -0.1244 0.4005 0.510 Uiso 0.45 1 calc PR D 3
H35B H 0.6131 -0.1479 0.2706 0.510 Uiso 0.45 1 calc PR D 3
H35C H 0.6879 -0.1272 0.2977 0.510 Uiso 0.45 1 calc PR D 3
C36 C 0.6798(9) -0.2055(7) 0.384(2) 0.100(6) Uani 0.45 1 d PU D 3
N5 N 0.7067(8) -0.2428(8) 0.419(2) 0.195(9) Uani 0.45 1 d PU D 3
C37 C 0.6870(17) -0.1947(9) 0.049(3) 0.152(11) Uani 0.35 1 d PU E 4
H37 H 0.7336 -0.1936 0.0747 0.183 Uiso 0.35 1 calc PR E 4
C38 C 0.657(2) -0.153(3) -0.009(5) 0.29(4) Uani 0.35 1 d PU E 4
H38 H 0.6825 -0.1273 -0.0409 0.346 Uiso 0.35 1 calc PR E 4
C39 C 0.583(2) -0.1501(9) -0.022(3) 0.176(18) Uani 0.35 1 d PU E 4
H39 H 0.5630 -0.1191 -0.0540 0.212 Uiso 0.35 1 calc PR E 4
C40 C 0.5352(12) -0.1918(9) 0.010(3) 0.156(10) Uani 0.35 1 d PU . 4
C41 C 0.567(2) -0.2375(9) 0.052(2) 0.200(16) Uani 0.35 1 d PU E 4
H41 H 0.5438 -0.2674 0.0683 0.240 Uiso 0.35 1 calc PR E 4
C42 C 0.655(3) -0.2351(12) 0.071(3) 0.28(2) Uani 0.35 1 d PU E 4
H42 H 0.6798 -0.2647 0.0995 0.341 Uiso 0.35 1 calc PR E 4

loop_
_atom_site_aniso_label
_atom_site_aniso_U_11
_atom_site_aniso_U_22
_atom_site_aniso_U_33
_atom_site_aniso_U_23
_atom_site_aniso_U_13
_atom_site_aniso_U_12
Fe1 0.0182(3) 0.0328(3) 0.0248(3) 0.000 0.0069(2) 0.000
Fe2 0.0216(2) 0.0352(2) 0.0394(2) 0.00692(18) 0.01002(17) 0.00391(17)
O1 0.0251(11) 0.0446(13) 0.0628(15) -0.0205(11) 0.0011(10) 0.0006(9)
O2 0.0335(13) 0.0401(13) 0.0884(19) -0.0256(12) -0.0022(12) 0.0059(10)
O5 0.0338(11) 0.0337(11) 0.0471(12) -0.0021(9) 0.0215(10) 0.0031(9)
O3A 0.027(4) 0.047(6) 0.040(6) 0.013(3) 0.011(4) 0.006(4)
O4A 0.025(4) 0.039(5) 0.065(6) 0.019(3) 0.009(3) 0.002(3)
C25A 0.027(4) 0.050(5) 0.056(5) 0.027(4) 0.017(4) 0.004(4)
C26A 0.042(5) 0.090(7) 0.148(10) 0.086(7) 0.044(6) 0.021(5)
O3B 0.026(3) 0.055(6) 0.029(5) 0.010(3) 0.006(3) -0.004(4)
O4B 0.036(5) 0.045(5) 0.060(6) 0.020(4) 0.019(4) -0.002(3)
C25B 0.036(5) 0.045(5) 0.046(5) 0.010(4) 0.009(4) -0.012(4)
C26B 0.060(5) 0.081(6) 0.056(5) 0.038(5) 0.021(4) 0.000(5)
O6 0.0462(14) 0.096(2) 0.0407(14) -0.0154(14) -0.0081(11) 0.0355(15)
O7 0.0190(12) 0.0293(14) 0.0284(14) 0.000 0.0072(10) 0.000
N1 0.0243(18) 0.032(2) 0.0252(17) -0.006(9) 0.0089(14) -0.012(8)
C1 0.023(2) 0.045(5) 0.031(3) 0.006(2) 0.009(2) -0.002(2)
C2 0.025(3) 0.044(4) 0.027(3) 0.008(2) 0.006(2) -0.001(2)
C3 0.021(2) 0.076(3) 0.028(2) -0.001(10) 0.0066(17) -0.004(10)
C4 0.023(3) 0.086(7) 0.023(3) 0.007(3) 0.006(2) 0.006(3)
C5 0.027(3) 0.059(5) 0.030(3) 0.006(2) 0.006(2) 0.001(2)
C6 0.019(2) 0.044(5) 0.026(2) 0.002(2) 0.0074(19) 0.002(2)
C7 0.023(3) 0.171(14) 0.029(3) -0.024(5) 0.007(2) 0.015(5)
C8 0.024(3) 0.25(2) 0.037(3) -0.033(6) 0.001(3) 0.015(5)
C9 0.022(3) 0.152(9) 0.049(4) -0.003(4) 0.010(3) 0.010(4)
C10 0.028(3) 0.159(9) 0.036(4) 0.001(4) 0.016(3) 0.016(4)
C11 0.027(3) 0.106(7) 0.027(3) 0.002(3) 0.008(2) 0.009(3)
N2 0.0321(14) 0.0383(15) 0.083(2) 0.0177(15) 0.0170(14) 0.0073(12)
C12 0.0371(18) 0.0427(19) 0.075(3) 0.0073(18) 0.0044(17) 0.0110(15)
C13 0.0314(18) 0.053(2) 0.105(3) 0.004(2) -0.0003(19) 0.0132(17)
C14 0.043(2) 0.038(2) 0.145(4) 0.018(2) 0.007(2) 0.0113(17)
C15 0.049(2) 0.035(2) 0.198(6) 0.024(3) 0.028(3) 0.0039(18)
C16 0.039(2) 0.039(2) 0.163(5) 0.024(3) 0.028(3) 0.0037(17)
C17A 0.040(5) 0.046(7) 0.134(10) 0.015(6) 0.001(6) 0.005(4)
C18A 0.091(8) 0.061(6) 0.209(14) -0.031(8) -0.064(9) 0.046(6)
C19A 0.101(10) 0.075(8) 0.28(2) -0.036(11) -0.054(11) 0.050(7)
C20A 0.103(12) 0.036(7) 0.29(3) -0.013(10) -0.050(14) 0.034(8)
C21A 0.101(10) 0.041(6) 0.103(8) 0.013(5) -0.007(7) 0.002(6)
C22A 0.060(6) 0.055(7) 0.074(6) 0.007(5) -0.007(5) 0.014(5)
C17B 0.039(5) 0.028(5) 0.176(12) 0.030(6) 0.040(6) 0.015(4)
C18B 0.054(5) 0.045(4) 0.122(8) -0.014(5) 0.035(5) -0.002(4)
C19B 0.067(6) 0.056(6) 0.169(11) -0.023(6) 0.050(7) 0.001(5)
C20B 0.042(7) 0.048(7) 0.29(2) 0.006(9) 0.054(9) 0.018(5)
C21B 0.123(14) 0.034(7) 0.33(3) 0.042(11) 0.121(16) 0.044(8)
C22B 0.092(9) 0.035(6) 0.28(2) 0.035(10) 0.110(12) 0.014(6)
C23 0.0340(19) 0.050(2) 0.094(3) -0.035(2) -0.0024(19) -0.0023(16)
C24 0.064(3) 0.135(5) 0.203(7) -0.132(5) -0.039(4) 0.024(3)
C27 0.0197(19) 0.041(2) 0.026(2) 0.000 0.0054(15) 0.000
C28 0.030(2) 0.064(3) 0.039(2) 0.000 0.0161(19) 0.000
C29 0.018(2) 0.118(5) 0.023(2) 0.000 0.0100(17) 0.000
C30 0.031(3) 0.124(5) 0.036(3) 0.000 0.001(2) 0.000
C31 0.097(9) 0.101(10) 0.074(6) 0.028(6) 0.025(6) -0.020(6)
C32 0.079(5) 0.083(6) 0.109(7) 0.037(5) 0.037(5) 0.015(4)
N3 0.136(7) 0.120(7) 0.164(8) 0.044(6) 0.095(7) 0.051(6)
C33 0.054(7) 0.21(2) 0.135(12) -0.110(16) 0.019(7) -0.048(10)
C34 0.042(5) 0.155(12) 0.088(8) 0.014(8) -0.010(5) 0.002(6)
N4 0.081(6) 0.139(9) 0.123(8) -0.006(7) 0.002(6) 0.048(6)
C35 0.23(4) 0.43(8) 0.37(6) -0.17(5) 0.08(4) -0.15(5)
C36 0.083(11) 0.076(10) 0.139(15) -0.059(11) 0.011(10) -0.007(8)
N5 0.129(13) 0.169(16) 0.29(3) -0.114(17) 0.028(13) 0.005(12)
C37 0.22(3) 0.075(13) 0.18(3) -0.016(14) 0.09(2) -0.027(16)
C38 0.16(4) 0.48(8) 0.24(4) 0.12(5) 0.09(3) -0.10(4)
C39 0.40(6) 0.050(10) 0.078(13) 0.001(9) 0.02(3) -0.06(2)
C40 0.20(3) 0.121(17) 0.151(19) -0.020(17) 0.03(2) -0.002(15)
C41 0.44(5) 0.086(14) 0.092(14) 0.035(11) 0.10(2) 0.09(2)
C42 0.58(7) 0.080(18) 0.20(3) -0.03(2) 0.08(5) 0.03(4)

loop_
_atom_type_symbol
_atom_type_description
_atom_type_scat_dispersion_real
_atom_type_scat_dispersion_imag
_atom_type_scat_source
C C 0.0033 0.0016 'International Tables Vol C Tables 4.2.6.8 and 6.1.1.4'
H H 0.0000 0.0000 'International Tables Vol C Tables 4.2.6.8 and 6.1.1.4'
N N 0.0061 0.0033 'International Tables Vol C Tables 4.2.6.8 and 6.1.1.4'
O O 0.0106 0.0060 'International Tables Vol C Tables 4.2.6.8 and 6.1.1.4'
Fe Fe 0.3463 0.8444 'International Tables Vol C Tables 4.2.6.8 and 6.1.1.4'

loop_
_geom_angle_atom_site_label_1
_geom_angle_atom_site_label_2
_geom_angle_atom_site_label_3
_geom_angle
_geom_angle_site_symmetry_1
_geom_angle_site_symmetry_3
_geom_angle_publ_flag
O7 Fe1 O3B 90.6(4) . 6 ?
O7 Fe1 O3B 90.6(4) . . ?
O3B Fe1 O3B 74.8(5) 6 . ?
O7 Fe1 O1 93.91(8) . . ?
O3B Fe1 O1 172.1(3) 6 . ?
O3B Fe1 O1 98.7(2) . . ?
O7 Fe1 O1 93.91(8) . 6 ?
O3B Fe1 O1 98.7(2) 6 6 ?
O3B Fe1 O1 172.1(3) . 6 ?
O1 Fe1 O1 87.53(14) . 6 ?
O7 Fe1 O3A 95.2(3) . 6 ?
O3B Fe1 O3A 14.6(3) 6 6 ?
O3B Fe1 O3A 88.6(3) . 6 ?
O1 Fe1 O3A 168.3(3) . 6 ?
O1 Fe1 O3A 84.5(2) 6 6 ?
O7 Fe1 O3A 95.2(3) . . ?
O3B Fe1 O3A 88.6(3) 6 . ?
O3B Fe1 O3A 14.6(3) . . ?
O1 Fe1 O3A 84.5(2) . . ?
O1 Fe1 O3A 168.3(3) 6 . ?
O3A Fe1 O3A 101.9(5) 6 . ?
O7 Fe1 N1 178.05(11) . . ?
O3B Fe1 N1 87.5(4) 6 . ?
O3B Fe1 N1 88.7(4) . . ?
O1 Fe1 N1 87.97(12) . . ?
O1 Fe1 N1 86.66(13) 6 . ?
O3A Fe1 N1 83.0(3) 6 . ?
O3A Fe1 N1 84.4(4) . . ?
O7 Fe2 O4B 95.2(3) . . ?
O7 Fe2 O2 98.28(10) . . ?
O4B Fe2 O2 100.3(2) . . ?
O7 Fe2 O6 95.37(11) . . ?
O4B Fe2 O6 82.2(3) . . ?
O2 Fe2 O6 165.84(10) . . ?
O7 Fe2 O5 96.43(9) . . ?
O4B Fe2 O5 165.1(3) . . ?
O2 Fe2 O5 87.23(10) . . ?
O6 Fe2 O5 87.53(10) . . ?
O7 Fe2 O4A 102.0(3) . . ?
O4B Fe2 O4A 17.3(3) . . ?
O2 Fe2 O4A 83.5(2) . . ?
O6 Fe2 O4A 97.3(3) . . ?
O5 Fe2 O4A 160.3(3) . . ?
O7 Fe2 N2 177.09(10) . . ?
O4B Fe2 N2 87.2(3) . . ?
O2 Fe2 N2 82.86(11) . . ?
O6 Fe2 N2 83.33(11) . . ?
O5 Fe2 N2 80.93(9) . . ?
O4A Fe2 N2 80.7(3) . . ?
C23 O1 Fe1 132.3(2) . . ?
C23 O2 Fe2 132.7(2) . . ?
C27 O5 Fe2 131.8(2) . . ?
C25A O3A Fe1 134.1(9) . . ?
C25A O4A Fe2 131.7(7) . . ?
O3A C25A O4A 124.6(9) . . ?
O3A C25A C26A 119.5(9) . . ?
O4A C25A C26A 115.9(8) . . ?
C25B O3B Fe1 130.8(10) . . ?
C25B O4B Fe2 131.5(8) . . ?
O3B C25B O4B 127.3(10) . . ?
O3B C25B C26B 118.0(9) . . ?
O4B C25B C26B 114.6(8) . . ?
C25B C26B H26D 109.5 . . ?
C25B C26B H26E 109.5 . . ?
H26D C26B H26E 109.5 . . ?
C25B C26B H26F 109.5 . . ?
H26D C26B H26F 109.5 . . ?
H26E C26B H26F 109.5 . . ?
C29 O6 Fe2 131.5(3) . . ?
Fe2 O7 Fe2 123.29(13) 6 . ?
Fe2 O7 Fe1 118.33(7) 6 . ?
Fe2 O7 Fe1 118.33(7) . . ?
C1 N1 C5 120.0 . . ?
C1 N1 Fe1 119.80(15) . . ?
C5 N1 Fe1 120.16(15) . . ?
C2 C1 N1 120.0 . . ?
C2 C1 H1 120.0 . . ?
N1 C1 H1 120.0 . . ?
C1 C2 C3 120.0 . . ?
C1 C2 H2 120.0 . . ?
C3 C2 H2 120.0 . . ?
C4 C3 C2 120.0 . . ?
C4 C3 C6 114.4(2) . . ?
C2 C3 C6 123.7(2) . . ?
C5 C4 C3 120.0 . . ?
C5 C4 H4 120.0 . . ?
C3 C4 H4 120.0 . . ?
C4 C5 N1 120.0 . . ?
C4 C5 H5 120.0 . . ?
N1 C5 H5 120.0 . . ?
C7 C6 C11 120.0 . . ?
C7 C6 C3 118.9(2) . . ?
C11 C6 C3 120.6(2) . . ?
C8 C7 C6 120.0 . . ?
C8 C7 H7 120.0 . . ?
C6 C7 H7 120.0 . . ?
C7 C8 C9 120.0 . . ?
C7 C8 H8 120.0 . . ?
C9 C8 H8 120.0 . . ?
C10 C9 C8 120.0 . . ?
C10 C9 H9 120.0 . . ?
C8 C9 H9 120.0 . . ?
C11 C10 C9 120.0 . . ?
C11 C10 H10 120.0 . . ?
C9 C10 H10 120.0 . . ?
C10 C11 C6 120.0 . . ?
C10 C11 H11 120.0 . . ?
C6 C11 H11 120.0 . . ?
C12 N2 C16 116.8(3) . . ?
C12 N2 Fe2 121.2(2) . . ?
C16 N2 Fe2 121.2(2) . . ?
N2 C12 C13 122.7(4) . . ?
N2 C12 H12 118.6 . . ?
C13 C12 H12 118.6 . . ?
C14 C13 C12 120.9(3) . . ?
C14 C13 H13 119.6 . . ?
C12 C13 H13 119.6 . . ?
C13 C14 C15 116.6(4) . . ?
C13 C14 C17A 124.7(5) . . ?
C15 C14 C17A 118.1(5) . . ?
C13 C14 C17B 118.9(4) . . ?
C15 C14 C17B 122.7(5) . . ?
C17A C14 C17B 21.0(5) . . ?
C16 C15 C14 119.8(4) . . ?
C16 C15 H15 120.1 . . ?
C14 C15 H15 120.1 . . ?
N2 C16 C15 123.1(4) . . ?
N2 C16 H16 118.4 . . ?
C15 C16 H16 118.4 . . ?
C18A C17A C22A 120.0 . . ?
C18A C17A C14 119.3(5) . . ?
C22A C17A C14 119.8(5) . . ?
C19A C18A C17A 120.0 . . ?
C19A C18A H18A 120.0 . . ?
C17A C18A H18A 120.0 . . ?
C18A C19A C20A 120.0 . . ?
C18A C19A H19A 120.0 . . ?
C20A C19A H19A 120.0 . . ?
C19A C20A C21A 120.0 . . ?
C19A C20A H20A 120.0 . . ?
C21A C20A H20A 120.0 . . ?
C22A C21A C20A 120.0 . . ?
C22A C21A H21A 120.0 . . ?
C20A C21A H21A 120.0 . . ?
C21A C22A C17A 120.0 . . ?
C21A C22A H22A 120.0 . . ?
C17A C22A H22A 120.0 . . ?
C18B C17B C22B 120.0 . . ?
C18B C17B C14 126.1(5) . . ?
C22B C17B C14 113.8(5) . . ?
C17B C18B C19B 120.0 . . ?
C17B C18B H18B 120.0 . . ?
C19B C18B H18B 120.0 . . ?
C20B C19B C18B 120.0 . . ?
C20B C19B H19B 120.0 . . ?
C18B C19B H19B 120.0 . . ?
C19B C20B C21B 120.0 . . ?
C19B C20B H20B 120.0 . . ?
C21B C20B H20B 120.0 . . ?
C22B C21B C20B 120.0 . . ?
C22B C21B H21B 120.0 . . ?
C20B C21B H21B 120.0 . . ?
C21B C22B C17B 120.0 . . ?
C21B C22B H22B 120.0 . . ?
C17B C22B H22B 120.0 . . ?
O1 C23 O2 125.6(3) . . ?
O1 C23 C24 118.8(3) . . ?
O2 C23 C24 115.6(3) . . ?
C23 C24 H24A 109.5 . . ?
C23 C24 H24B 109.5 . . ?
H24A C24 H24B 109.5 . . ?
C23 C24 H24C 109.5 . . ?
H24A C24 H24C 109.5 . . ?
H24B C24 H24C 109.5 . . ?
O5 C27 O5 125.3(3) 6 . ?
O5 C27 C28 117.36(17) 6 . ?
O5 C27 C28 117.36(17) . . ?
C27 C28 H28A 109.5 . . ?
C27 C28 H28B 109.5 . . ?
H28A C28 H28B 109.5 . . ?
C27 C28 H28C 109.5 . . ?
H28A C28 H28C 109.5 . . ?
H28B C28 H28C 109.5 . . ?
O6 C29 O6 125.6(4) . 6 ?
O6 C29 C30 117.2(2) . . ?
O6 C29 C30 117.2(2) 6 . ?
C29 C30 H30A 109.5 . . ?
C29 C30 H30B 109.5 . . ?
H30A C30 H30B 109.5 . . ?
C29 C30 H30C 109.5 . . ?
H30A C30 H30C 109.5 . . ?
H30B C30 H30C 109.5 . . ?
N3 C32 C31 177.6(11) . . ?
C34 C33 H33A 109.5 . . ?
C34 C33 H33B 109.5 . . ?
H33A C33 H33B 109.5 . . ?
C34 C33 H33C 109.5 . . ?
H33A C33 H33C 109.5 . . ?
H33B C33 H33C 109.5 . . ?
N4 C34 C33 163.2(18) . . ?
N5 C36 C35 170(2) . . ?
C42 C37 C38 123(5) . . ?
C42 C37 H37 118.3 . . ?
C38 C37 H37 118.3 . . ?
C37 C38 C39 117(4) . . ?
C37 C38 H38 121.4 . . ?
C39 C38 H38 121.4 . . ?
C38 C39 C40 127(4) . . ?
C38 C39 H39 116.5 . . ?
C40 C39 H39 116.5 . . ?
C41 C40 C40 118(2) . 2_655 ?
C41 C40 C39 114(3) . . ?
C40 C40 C39 128(2) 2_655 . ?
C40 C41 C42 115(3) . . ?
C40 C41 H41 122.5 . . ?
C42 C41 H41 122.5 . . ?
C37 C42 C41 122(4) . . ?
C37 C42 H42 118.9 . . ?
C41 C42 H42 118.9 . . ?

loop_
_geom_bond_atom_site_label_1
_geom_bond_atom_site_label_2
_geom_bond_distance
_geom_bond_site_symmetry_2
_geom_bond_publ_flag
Fe1 O7 2.021(2) . ?
Fe1 O3B 2.104(13) 6 ?
Fe1 O3B 2.104(13) . ?
Fe1 O1 2.111(2) . ?
Fe1 O1 2.111(2) 6 ?
Fe1 O3A 2.136(13) 6 ?
Fe1 O3A 2.136(13) . ?
Fe1 N1 2.212(2) . ?
Fe2 O7 1.8442(12) . ?
Fe2 O4B 1.988(10) . ?
Fe2 O2 2.010(2) . ?
Fe2 O6 2.047(3) . ?
Fe2 O5 2.0531(19) . ?
Fe2 O4A 2.070(10) . ?
Fe2 N2 2.228(3) . ?
O1 C23 1.243(4) . ?
O2 C23 1.269(4) . ?
O5 C27 1.250(3) . ?
O3A C25A 1.236(15) . ?
O4A C25A 1.259(13) . ?
C25A C26A 1.511(10) . ?
C26A H26A 0.9800 . ?
C26A H26B 0.9800 . ?
C26A H26C 0.9800 . ?
O3B C25B 1.240(15) . ?
O4B C25B 1.287(13) . ?
C25B C26B 1.518(11) . ?
C26B H26D 0.9800 . ?
C26B H26E 0.9800 . ?
C26B H26F 0.9800 . ?
O6 C29 1.254(3) . ?
O7 Fe2 1.8442(12) 6 ?
N1 C1 1.3900 . ?
N1 C5 1.3900 . ?
C1 C2 1.3900 . ?
C1 H1 0.9500 . ?
C2 C3 1.3900 . ?
C2 H2 0.9500 . ?
C3 C4 1.3900 . ?
C3 C6 1.544(3) . ?
C4 C5 1.3900 . ?
C4 H4 0.9500 . ?
C5 H5 0.9500 . ?
C6 C7 1.3900 . ?
C6 C11 1.3900 . ?
C7 C8 1.3900 . ?
C7 H7 0.9500 . ?
C8 C9 1.3900 . ?
C8 H8 0.9500 . ?
C9 C10 1.3900 . ?
C9 H9 0.9500 . ?
C10 C11 1.3900 . ?
C10 H10 0.9500 . ?
C11 H11 0.9500 . ?
N2 C12 1.337(4) . ?
N2 C16 1.342(5) . ?
C12 C13 1.376(5) . ?
C12 H12 0.9500 . ?
C13 C14 1.369(6) . ?
C13 H13 0.9500 . ?
C14 C15 1.390(6) . ?
C14 C17A 1.477(7) . ?
C14 C17B 1.542(7) . ?
C15 C16 1.376(6) . ?
C15 H15 0.9500 . ?
C16 H16 0.9500 . ?
C17A C18A 1.3900 . ?
C17A C22A 1.3900 . ?
C18A C19A 1.3900 . ?
C18A H18A 0.9500 . ?
C19A C20A 1.3900 . ?
C19A H19A 0.9500 . ?
C20A C21A 1.3900 . ?
C20A H20A 0.9500 . ?
C21A C22A 1.3900 . ?
C21A H21A 0.9500 . ?
C22A H22A 0.9500 . ?
C17B C18B 1.3900 . ?
C17B C22B 1.3900 . ?
C18B C19B 1.3900 . ?
C18B H18B 0.9500 . ?
C19B C20B 1.3900 . ?
C19B H19B 0.9500 . ?
C20B C21B 1.3900 . ?
C20B H20B 0.9500 . ?
C21B C22B 1.3900 . ?
C21B H21B 0.9500 . ?
C22B H22B 0.9500 . ?
C23 C24 1.522(6) . ?
C24 H24A 0.9800 . ?
C24 H24B 0.9800 . ?
C24 H24C 0.9800 . ?
C27 O5 1.250(3) 6 ?
C27 C28 1.508(5) . ?
C28 H28A 0.9800 . ?
C28 H28B 0.9800 . ?
C28 H28C 0.9800 . ?
C29 O6 1.254(3) 6 ?
C29 C30 1.514(6) . ?
C30 H30A 0.9800 . ?
C30 H30B 0.9800 . ?
C30 H30C 0.9800 . ?
C31 C32 1.447(17) . ?
C31 H31A 0.9800 . ?
C31 H31B 0.9800 . ?
C31 H31C 0.9800 . ?
C32 N3 1.120(10) . ?
C33 C34 1.52(2) . ?
C33 H33A 0.9800 . ?
C33 H33B 0.9800 . ?
C33 H33C 0.9800 . ?
C34 N4 1.149(15) . ?
C35 C36 1.76(6) . ?
C35 H35A 0.9800 . ?
C35 H35B 0.9800 . ?
C35 H35C 0.9800 . ?
C36 N5 1.16(2) . ?
C37 C42 1.28(4) . ?
C37 C38 1.36(6) . ?
C37 H37 0.9500 . ?
C38 C39 1.50(5) . ?
C38 H38 0.9500 . ?
C39 C40 1.54(4) . ?
C39 H39 0.9500 . ?
C40 C41 1.41(3) . ?
C40 C40 1.41(5) 2_655 ?
C41 C42 1.77(6) . ?
C41 H41 0.9500 . ?
C42 H42 0.9500 . ?

loop_
_geom_torsion_atom_site_label_1
_geom_torsion_atom_site_label_2
_geom_torsion_atom_site_label_3
_geom_torsion_atom_site_label_4
_geom_torsion
_geom_torsion_site_symmetry_1
_geom_torsion_site_symmetry_2
_geom_torsion_site_symmetry_3
_geom_torsion_site_symmetry_4
_geom_torsion_publ_flag
O7 Fe1 O1 C23 20.8(4) . . . . ?
O3B Fe1 O1 C23 -104(2) 6 . . . ?
O3B Fe1 O1 C23 -70.4(5) . . . . ?
O1 Fe1 O1 C23 114.6(4) 6 . . . ?
O3A Fe1 O1 C23 162.0(16) 6 . . . ?
O3A Fe1 O1 C23 -74.1(5) . . . . ?
N1 Fe1 O1 C23 -158.7(4) . . . . ?
O7 Fe2 O2 C23 -25.8(4) . . . . ?
O4B Fe2 O2 C23 71.0(5) . . . . ?
O6 Fe2 O2 C23 169.7(5) . . . . ?
O5 Fe2 O2 C23 -121.9(4) . . . . ?
O4A Fe2 O2 C23 75.5(5) . . . . ?
N2 Fe2 O2 C23 156.9(4) . . . . ?
O7 Fe2 O5 C27 17.8(3) . . . . ?
O4B Fe2 O5 C27 -123.4(9) . . . . ?
O2 Fe2 O5 C27 115.8(3) . . . . ?
O6 Fe2 O5 C27 -77.4(3) . . . . ?
O4A Fe2 O5 C27 177.6(8) . . . . ?
N2 Fe2 O5 C27 -161.0(3) . . . . ?
O7 Fe1 O3A C25A -24.9(10) . . . . ?
O3B Fe1 O3A C25A -115.3(11) 6 . . . ?
O3B Fe1 O3A C25A -97(3) . . . . ?
O1 Fe1 O3A C25A 68.5(10) . . . . ?
O1 Fe1 O3A C25A 116.2(17) 6 . . . ?
O3A Fe1 O3A C25A -121.4(10) 6 . . . ?
N1 Fe1 O3A C25A 157.0(10) . . . . ?
O7 Fe2 O4A C25A 15.4(10) . . . . ?
O4B Fe2 O4A C25A 83(2) . . . . ?
O2 Fe2 O4A C25A -81.8(10) . . . . ?
O6 Fe2 O4A C25A 112.5(10) . . . . ?
O5 Fe2 O4A C25A -144.1(8) . . . . ?
N2 Fe2 O4A C25A -165.5(10) . . . . ?
Fe1 O3A C25A O4A 4.8(18) . . . . ?
Fe1 O3A C25A C26A -173.5(8) . . . . ?
Fe2 O4A C25A O3A 2.4(18) . . . . ?
Fe2 O4A C25A C26A -179.3(8) . . . . ?
O7 Fe1 O3B C25B -22.7(9) . . . . ?
O3B Fe1 O3B C25B -113.1(9) 6 . . . ?
O1 Fe1 O3B C25B 71.4(9) . . . . ?
O1 Fe1 O3B C25B -147.4(17) 6 . . . ?
O3A Fe1 O3B C25B -117.9(9) 6 . . . ?
O3A Fe1 O3B C25B 86(3) . . . . ?
N1 Fe1 O3B C25B 159.1(9) . . . . ?
O7 Fe2 O4B C25B 22.6(9) . . . . ?
O2 Fe2 O4B C25B -76.8(9) . . . . ?
O6 Fe2 O4B C25B 117.3(9) . . . . ?
O5 Fe2 O4B C25B 163.8(7) . . . . ?
O4A Fe2 O4B C25B -92(2) . . . . ?
N2 Fe2 O4B C25B -159.1(9) . . . . ?
Fe1 O3B C25B O4B -5.2(16) . . . . ?
Fe1 O3B C25B C26B 175.9(6) . . . . ?
Fe2 O4B C25B O3B 7.0(16) . . . . ?
Fe2 O4B C25B C26B -174.1(6) . . . . ?
O7 Fe2 O6 C29 -19.5(4) . . . . ?
O4B Fe2 O6 C29 -114.0(5) . . . . ?
O2 Fe2 O6 C29 145.1(5) . . . . ?
O5 Fe2 O6 C29 76.7(4) . . . . ?
O4A Fe2 O6 C29 -122.4(4) . . . . ?
N2 Fe2 O6 C29 157.9(4) . . . . ?
O4B Fe2 O7 Fe2 128.3(3) . . . 6 ?
O2 Fe2 O7 Fe2 -130.52(16) . . . 6 ?
O6 Fe2 O7 Fe2 45.71(17) . . . 6 ?
O5 Fe2 O7 Fe2 -42.40(17) . . . 6 ?
O4A Fe2 O7 Fe2 144.4(3) . . . 6 ?
N2 Fe2 O7 Fe2 -18(2) . . . 6 ?
O4B Fe2 O7 Fe1 -54.3(3) . . . . ?
O2 Fe2 O7 Fe1 46.93(15) . . . . ?
O6 Fe2 O7 Fe1 -136.84(14) . . . . ?
O5 Fe2 O7 Fe1 135.05(13) . . . . ?
O4A Fe2 O7 Fe1 -38.1(3) . . . . ?
N2 Fe2 O7 Fe1 160(2) . . . . ?
O3B Fe1 O7 Fe2 -53.8(3) 6 . . 6 ?
O3B Fe1 O7 Fe2 -128.6(3) . . . 6 ?
O1 Fe1 O7 Fe2 132.68(14) . . . 6 ?
O1 Fe1 O7 Fe2 44.90(15) 6 . . 6 ?
O3A Fe1 O7 Fe2 -40.0(3) 6 . . 6 ?
O3A Fe1 O7 Fe2 -142.4(3) . . . 6 ?
N1 Fe1 O7 Fe2 -62(4) . . . 6 ?
O3B Fe1 O7 Fe2 128.6(3) 6 . . . ?
O3B Fe1 O7 Fe2 53.8(3) . . . . ?
O1 Fe1 O7 Fe2 -44.90(15) . . . . ?
O1 Fe1 O7 Fe2 -132.68(14) 6 . . . ?
O3A Fe1 O7 Fe2 142.4(3) 6 . . . ?
O3A Fe1 O7 Fe2 40.0(3) . . . . ?
N1 Fe1 O7 Fe2 120(4) . . . . ?
O7 Fe1 N1 C1 172(4) . . . . ?
O3B Fe1 N1 C1 163.6(3) 6 . . . ?
O3B Fe1 N1 C1 -121.6(3) . . . . ?
O1 Fe1 N1 C1 -22.9(2) . . . . ?
O1 Fe1 N1 C1 64.7(2) 6 . . . ?
O3A Fe1 N1 C1 149.7(3) 6 . . . ?
O3A Fe1 N1 C1 -107.6(3) . . . . ?
O7 Fe1 N1 C5 -10(4) . . . . ?
O3B Fe1 N1 C5 -18.7(3) 6 . . . ?
O3B Fe1 N1 C5 56.1(3) . . . . ?
O1 Fe1 N1 C5 154.8(2) . . . . ?
O1 Fe1 N1 C5 -117.5(2) 6 . . . ?
O3A Fe1 N1 C5 -32.6(3) 6 . . . ?
O3A Fe1 N1 C5 70.1(3) . . . . ?
C5 N1 C1 C2 0.0 . . . . ?
Fe1 N1 C1 C2 177.7(4) . . . . ?
N1 C1 C2 C3 0.0 . . . . ?
C1 C2 C3 C4 0.0 . . . . ?
C1 C2 C3 C6 163.3(5) . . . . ?
C2 C3 C4 C5 0.0 . . . . ?
C6 C3 C4 C5 -164.7(5) . . . . ?
C3 C4 C5 N1 0.0 . . . . ?
C1 N1 C5 C4 0.0 . . . . ?
Fe1 N1 C5 C4 -177.7(4) . . . . ?
C4 C3 C6 C7 163.0(3) . . . . ?
C2 C3 C6 C7 -1.1(6) . . . . ?
C4 C3 C6 C11 -25.2(5) . . . . ?
C2 C3 C6 C11 170.7(3) . . . . ?
C11 C6 C7 C8 0.0 . . . . ?
C3 C6 C7 C8 171.9(4) . . . . ?
C6 C7 C8 C9 0.0 . . . . ?
C7 C8 C9 C10 0.0 . . . . ?
C8 C9 C10 C11 0.0 . . . . ?
C9 C10 C11 C6 0.0 . . . . ?
C7 C6 C11 C10 0.0 . . . . ?
C3 C6 C11 C10 -171.8(5) . . . . ?
O7 Fe2 N2 C12 19(2) . . . . ?
O4B Fe2 N2 C12 -127.0(4) . . . . ?
O2 Fe2 N2 C12 132.3(3) . . . . ?
O6 Fe2 N2 C12 -44.6(3) . . . . ?
O5 Fe2 N2 C12 44.0(3) . . . . ?
O4A Fe2 N2 C12 -143.2(4) . . . . ?
O7 Fe2 N2 C16 -151(2) . . . . ?
O4B Fe2 N2 C16 63.0(4) . . . . ?
O2 Fe2 N2 C16 -37.7(4) . . . . ?
O6 Fe2 N2 C16 145.4(4) . . . . ?
O5 Fe2 N2 C16 -126.1(4) . . . . ?
O4A Fe2 N2 C16 46.8(4) . . . . ?
C16 N2 C12 C13 1.3(6) . . . . ?
Fe2 N2 C12 C13 -169.1(3) . . . . ?
N2 C12 C13 C14 -0.9(7) . . . . ?
C12 C13 C14 C15 -0.3(8) . . . . ?
C12 C13 C14 C17A -171.1(6) . . . . ?
C12 C13 C14 C17B 165.1(6) . . . . ?
C13 C14 C15 C16 1.1(9) . . . . ?
C17A C14 C15 C16 172.5(6) . . . . ?
C17B C14 C15 C16 -163.7(6) . . . . ?
C12 N2 C16 C15 -0.6(7) . . . . ?
Fe2 N2 C16 C15 169.9(4) . . . . ?
C14 C15 C16 N2 -0.7(9) . . . . ?
C13 C14 C17A C18A 19.3(10) . . . . ?
C15 C14 C17A C18A -151.4(6) . . . . ?
C17B C14 C17A C18A 99.9(17) . . . . ?
C13 C14 C17A C22A -149.5(6) . . . . ?
C15 C14 C17A C22A 39.9(10) . . . . ?
C17B C14 C17A C22A -68.8(15) . . . . ?
C22A C17A C18A C19A 0.0 . . . . ?
C14 C17A C18A C19A -168.7(9) . . . . ?
C17A C18A C19A C20A 0.0 . . . . ?
C18A C19A C20A C21A 0.0 . . . . ?
C19A C20A C21A C22A 0.0 . . . . ?
C20A C21A C22A C17A 0.0 . . . . ?
C18A C17A C22A C21A 0.0 . . . . ?
C14 C17A C22A C21A 168.7(9) . . . . ?
C13 C14 C17B C18B -29.8(10) . . . . ?
C15 C14 C17B C18B 134.7(7) . . . . ?
C17A C14 C17B C18B -142(2) . . . . ?
C13 C14 C17B C22B 147.3(6) . . . . ?
C15 C14 C17B C22B -48.2(8) . . . . ?
C17A C14 C17B C22B 35.3(15) . . . . ?
C22B C17B C18B C19B 0.0 . . . . ?
C14 C17B C18B C19B 176.9(9) . . . . ?
C17B C18B C19B C20B 0.0 . . . . ?
C18B C19B C20B C21B 0.0 . . . . ?
C19B C20B C21B C22B 0.0 . . . . ?
C20B C21B C22B C17B 0.0 . . . . ?
C18B C17B C22B C21B 0.0 . . . . ?
C14 C17B C22B C21B -177.3(8) . . . . ?
Fe1 O1 C23 O2 -1.0(7) . . . . ?
Fe1 O1 C23 C24 -179.2(4) . . . . ?
Fe2 O2 C23 O1 2.6(7) . . . . ?
Fe2 O2 C23 C24 -179.1(4) . . . . ?
Fe2 O5 C27 O5 3.3(6) . . . 6 ?
Fe2 O5 C27 C28 -176.6(3) . . . . ?
Fe2 O6 C29 O6 -2.1(7) . . . 6 ?
Fe2 O6 C29 C30 177.3(3) . . . . ?
C42 C37 C38 C39 14(7) . . . . ?
C37 C38 C39 C40 -8(7) . . . . ?
C38 C39 C40 C41 -2(5) . . . . ?
C38 C39 C40 C40 -174(4) . . . 2_655 ?
C40 C40 C41 C42 179(3) 2_655 . . . ?
C39 C40 C41 C42 6(3) . . . . ?
C38 C37 C42 C41 -11(6) . . . . ?
C40 C41 C42 C37 0(4) . . . . ?
